data_4328359
loop_
_publ_author_name
'Jian Zhou'
'Xing Liu'
'Litao An'
'Feilong Hu'
'Wenbin Yan'
'Yunyan Zhang'

_publ_section_title
;
 Solvothermal Synthesis and Characterization of a Series of Lanthanide
 Thiostannates(IV): The First Examples of Inorganic-Organic Hybrid
 Cationic Lanthanide Thiostannates(IV)
;
_journal_name_full 'Inorganic Chemistry'
_journal_page_first 2283
_journal_page_last 2290
_journal_paper_doi 10.1021/ic2023083
_journal_volume 51
_journal_year 2012
_chemical_formula_moiety '2(C8 H24 Eu N5 O S3 Sn), (C4 H11.50 N2.50), H2 O '
_chemical_formula_sum 'C20 H61.5 Eu2 N12.5 O3 S6 Sn2'
_chemical_formula_weight 1258.98
_chemical_name_systematic
; 
 ? 
;
_space_group_IT_number 15
_symmetry_cell_setting monoclinic
_symmetry_space_group_name_Hall '-C 2yc'
_symmetry_space_group_name_H-M 'C 1 2/c 1'
_atom_sites_solution_hydrogens geom
_atom_sites_solution_primary direct
_atom_sites_solution_secondary difmap
_audit_creation_method SHELXL-97
_cell_angle_alpha 90.00
_cell_angle_beta 126.57(3)
_cell_angle_gamma 90.00
_cell_formula_units_Z 4
_cell_length_a 19.803(4)
_cell_length_b 14.998(3)
_cell_length_c 17.800(4)
_cell_measurement_temperature 296(2)
_cell_measurement_theta_max 26.10
_cell_measurement_theta_min 1.83
_cell_volume 4246(2)
_computing_structure_refinement 'SHELXL-97 (Sheldrick, 1997)'
_computing_structure_solution 'SHELXS-97 (Sheldrick, 1990)'
_diffrn_ambient_temperature 296(2)
_diffrn_detector_area_resol_mean 7.31
_diffrn_measured_fraction_theta_full 0.995
_diffrn_measured_fraction_theta_max 0.995
_diffrn_measurement_device_type 'Rigaku Mercury'
_diffrn_measurement_method \w
_diffrn_radiation_monochromator graphite
_diffrn_radiation_source 'fine-focus sealed tube'
_diffrn_radiation_type MoK\a
_diffrn_radiation_wavelength 0.71073
_diffrn_reflns_av_R_equivalents 0.0849
_diffrn_reflns_av_sigmaI/netI 0.1071
_diffrn_reflns_limit_h_max 19
_diffrn_reflns_limit_h_min -24
_diffrn_reflns_limit_k_max 18
_diffrn_reflns_limit_k_min -17
_diffrn_reflns_limit_l_max 22
_diffrn_reflns_limit_l_min -12
_diffrn_reflns_number 12024
_diffrn_reflns_theta_full 26.10
_diffrn_reflns_theta_max 26.10
_diffrn_reflns_theta_min 1.83
_exptl_absorpt_coefficient_mu 4.411
_exptl_absorpt_correction_T_max 0.763
_exptl_absorpt_correction_T_min 0.624
_exptl_absorpt_correction_type multi-scan
_exptl_absorpt_process_details 'Jacobson, R. (1998) Private communication'
_exptl_crystal_colour colorless
_exptl_crystal_density_diffrn 1.970
_exptl_crystal_description block
_exptl_crystal_F_000 2460
_exptl_crystal_size_max 0.11
_exptl_crystal_size_mid 0.09
_exptl_crystal_size_min 0.06
_refine_diff_density_max 1.768
_refine_diff_density_min -1.250
_refine_diff_density_rms 0.221
_refine_ls_extinction_method none
_refine_ls_goodness_of_fit_ref 1.048
_refine_ls_hydrogen_treatment constr
_refine_ls_matrix_type full
_refine_ls_number_parameters 239
_refine_ls_number_reflns 4192
_refine_ls_number_restraints 324
_refine_ls_restrained_S_all 1.023
_refine_ls_R_factor_all 0.1342
_refine_ls_R_factor_gt 0.0540
_refine_ls_shift/su_max 0.001
_refine_ls_shift/su_mean 0.000
_refine_ls_structure_factor_coef Fsqd
_refine_ls_weighting_details 'calc w=1/[\s^2^(Fo^2^)+(0.0842P)^2^+6.4907P] where P=(Fo^2^+2Fc^2^)/3'
_refine_ls_weighting_scheme calc
_refine_ls_wR_factor_gt 0.1316
_refine_ls_wR_factor_ref 0.1782
_reflns_number_gt 2321
_reflns_number_total 4192
_reflns_threshold_expression >2sigma(I)
_cod_data_source_file ic2023083_si_002_4.cif
_cod_data_source_block 4
_cod_database_code 4328359

loop_
_symmetry_equiv_pos_as_xyz
'x, y, z'
'-x, y, -z+1/2'
'x+1/2, y+1/2, z'
'-x+1/2, y+1/2, -z+1/2'
'-x, -y, -z'
'x, -y, z-1/2'
'-x+1/2, -y+1/2, -z'
'x+1/2, -y+1/2, z-1/2'

loop_
_atom_site_label
_atom_site_type_symbol
_atom_site_fract_x
_atom_site_fract_y
_atom_site_fract_z
_atom_site_U_iso_or_equiv
_atom_site_adp_type
_atom_site_occupancy
_atom_site_symmetry_multiplicity
_atom_site_calc_flag
_atom_site_refinement_flags
Eu1 Eu 0.93516(4) 0.08068(4) 0.39981(4) 0.0420(2) Uani 1 1 d .
Sn1 Sn 1.17458(5) 0.21261(6) 0.50792(6) 0.0446(3) Uani 1 1 d .
S1 S 1.1601(2) 0.2568(3) 0.6241(3) 0.0650(11) Uani 1 1 d .
S2 S 1.0758(2) 0.1115(3) 0.3947(2) 0.0552(10) Uani 1 1 d .
S3 S 1.1846(2) 0.3414(2) 0.4311(2) 0.0535(9) Uani 1 1 d .
O1 O 0.9554(5) -0.0671(5) 0.4405(5) 0.042(2) Uani 1 1 d .
H1 H 0.9261 -0.1145 0.4263 0.050 Uiso 1 1 d R
N1 N 0.8868(8) 0.2067(8) 0.2778(8) 0.065(3) Uani 1 1 d U
H1A H 0.9074 0.1965 0.2452 0.078 Uiso 1 1 calc R
H1B H 0.8303 0.2068 0.2374 0.078 Uiso 1 1 calc R
N2 N 0.9346(9) 0.2391(9) 0.4610(9) 0.074(3) Uani 1 1 d U
H2 H 0.9892 0.2521 0.5078 0.088 Uiso 1 1 calc R
N3 N 0.8555(7) 0.0890(9) 0.4748(8) 0.066(3) Uani 1 1 d U
H3 H 0.8703 0.0379 0.5088 0.079 Uiso 1 1 calc R
N4 N 0.7742(7) 0.0495(9) 0.2800(8) 0.065(3) Uani 1 1 d U
H4 H 0.7493 0.1014 0.2493 0.078 Uiso 1 1 calc R
N5 N 0.8946(7) 0.0007(8) 0.2495(7) 0.061(3) Uani 1 1 d U
H5A H 0.9190 0.0292 0.2269 0.074 Uiso 1 1 calc R
H5B H 0.9151 -0.0553 0.2642 0.074 Uiso 1 1 calc R
C1 C 0.9154(13) 0.2927(12) 0.3228(12) 0.098(5) Uani 1 1 d U
H1C H 0.9748 0.2981 0.3506 0.117 Uiso 1 1 calc R
H1D H 0.8861 0.3384 0.2751 0.117 Uiso 1 1 calc R
C2 C 0.9046(13) 0.3104(13) 0.3915(13) 0.103(5) Uani 1 1 d U
H2A H 0.8453 0.3203 0.3618 0.124 Uiso 1 1 calc R
H2B H 0.9342 0.3650 0.4235 0.124 Uiso 1 1 calc R
C3 C 0.8901(12) 0.2450(13) 0.5016(13) 0.093(5) Uani 1 1 d U
H3A H 0.8329 0.2641 0.4539 0.112 Uiso 1 1 calc R
H3B H 0.9166 0.2900 0.5502 0.112 Uiso 1 1 calc R
C4 C 0.8878(11) 0.1584(11) 0.5428(12) 0.083(4) Uani 1 1 d U
H4A H 0.9441 0.1431 0.5966 0.099 Uiso 1 1 calc R
H4B H 0.8526 0.1650 0.5636 0.099 Uiso 1 1 calc R
C5 C 0.7636(10) 0.0846(12) 0.4092(12) 0.082(4) Uani 1 1 d U
H5C H 0.7413 0.1438 0.3855 0.098 Uiso 1 1 calc R
H5D H 0.7411 0.0631 0.4415 0.098 Uiso 1 1 calc R
C6 C 0.7358(9) 0.0218(12) 0.3267(12) 0.083(4) Uani 1 1 d U
H6A H 0.7526 -0.0388 0.3495 0.099 Uiso 1 1 calc R
H6B H 0.6750 0.0231 0.2819 0.099 Uiso 1 1 calc R
C7 C 0.7584(10) -0.0135(12) 0.2126(12) 0.086(4) Uani 1 1 d U
H7A H 0.7714 -0.0722 0.2410 0.103 Uiso 1 1 calc R
H7B H 0.6987 -0.0125 0.1620 0.103 Uiso 1 1 calc R
C8 C 0.8012(9) -0.0033(11) 0.1742(10) 0.080(4) Uani 1 1 d U
H8A H 0.7829 0.0512 0.1377 0.096 Uiso 1 1 calc R
H8B H 0.7883 -0.0528 0.1327 0.096 Uiso 1 1 calc R
N6 N 0.4999(9) 0.1514(11) 0.2497(10) 0.179(17) Uani 0.50 2 d SPRDU
H6C H 0.4999 0.2114 0.2497 0.215 Uiso 0.50 2 d SPR
N7 N 0.5883(19) 0.010(2) 0.451(2) 0.217(16) Uani 0.50 1 d PDU
H7C H 0.6292 0.0462 0.4608 0.261 Uiso 0.50 1 d PR
N8 N 0.539(3) -0.092(3) 0.608(3) 0.231(18) Uani 0.50 1 d PDU
H8C H 0.5939 -0.0988 0.6557 0.277 Uiso 0.50 1 d PR
H8D H 0.4995 -0.1003 0.6167 0.277 Uiso 0.50 1 d PR
C9 C 0.489(2) 0.106(2) 0.313(2) 0.231(18) Uani 0.50 1 d PDU
H9A H 0.4294 0.0990 0.2652 0.277 Uiso 0.50 1 d PR
H9B H 0.4953 0.1441 0.3604 0.277 Uiso 0.50 1 d PR
C10 C 0.540(3) 0.0175(16) 0.351(2) 0.213(17) Uani 0.50 1 d PDU
H10A H 0.4986 -0.0152 0.3513 0.256 Uiso 0.50 1 d PR
H10B H 0.5493 -0.0141 0.3108 0.256 Uiso 0.50 1 d PR
C11 C 0.575(4) -0.0596(18) 0.497(3) 0.226(17) Uani 0.50 1 d PDU
H11A H 0.6212 -0.0300 0.5522 0.271 Uiso 0.50 1 d PR
H11B H 0.5947 -0.1172 0.4951 0.271 Uiso 0.50 1 d PR
C12 C 0.559(4) -0.024(2) 0.567(4) 0.214(17) Uani 0.50 1 d PDU
H12A H 0.5275 0.0305 0.5494 0.257 Uiso 0.50 1 d PR
H12B H 0.5220 -0.0688 0.5237 0.257 Uiso 0.50 1 d PR
O2 O 0.3906(16) 0.2836(14) 0.2351(14) 0.084(7) Uani 0.50 1 d P
H2C H 0.4349 0.2564 0.2505 0.126 Uiso 0.50 1 d PR
H2D H 0.3475 0.2549 0.1918 0.126 Uiso 0.50 1 d PR

loop_
_atom_site_aniso_label
_atom_site_aniso_U_11
_atom_site_aniso_U_22
_atom_site_aniso_U_33
_atom_site_aniso_U_23
_atom_site_aniso_U_13
_atom_site_aniso_U_12
Eu1 0.0342(3) 0.0494(4) 0.0330(4) 0.0035(3) 0.0150(3) -0.0015(3)
Sn1 0.0379(5) 0.0552(6) 0.0363(5) -0.0038(4) 0.0197(4) -0.0086(4)
S1 0.063(2) 0.088(3) 0.055(2) -0.024(2) 0.0409(19) -0.024(2)
S2 0.0441(18) 0.078(3) 0.0408(19) -0.0151(17) 0.0238(16) -0.0221(17)
S3 0.0442(17) 0.059(2) 0.050(2) 0.0094(17) 0.0244(16) -0.0005(16)
O1 0.039(4) 0.041(5) 0.034(4) 0.000(4) 0.015(4) -0.004(4)
N1 0.075(6) 0.070(6) 0.045(5) 0.003(5) 0.032(5) -0.005(5)
N2 0.093(6) 0.070(6) 0.054(5) 0.003(5) 0.041(5) 0.005(5)
N3 0.059(5) 0.079(7) 0.062(6) 0.007(5) 0.038(5) 0.004(5)
N4 0.049(5) 0.086(6) 0.057(5) -0.007(5) 0.030(4) -0.013(5)
N5 0.061(6) 0.073(7) 0.041(5) 0.002(5) 0.025(5) -0.003(5)
C1 0.116(9) 0.082(8) 0.062(7) 0.010(7) 0.034(7) -0.014(8)
C2 0.113(8) 0.082(8) 0.074(8) -0.003(7) 0.034(7) 0.019(7)
C3 0.094(7) 0.089(8) 0.078(7) -0.003(7) 0.042(6) 0.014(7)
C4 0.087(7) 0.096(8) 0.071(7) -0.012(6) 0.051(6) 0.013(6)
C5 0.071(6) 0.099(7) 0.070(6) 0.005(6) 0.039(5) -0.001(6)
C6 0.054(6) 0.097(8) 0.079(7) 0.005(6) 0.030(6) -0.022(6)
C7 0.065(7) 0.091(8) 0.072(7) -0.012(7) 0.025(6) -0.022(7)
C8 0.067(7) 0.090(8) 0.062(7) -0.012(6) 0.027(6) -0.021(6)
N6 0.14(2) 0.13(2) 0.30(4) 0.000 0.15(2) 0.000
N7 0.161(19) 0.14(2) 0.32(4) -0.012(12) 0.13(2) 0.003(11)
N8 0.17(2) 0.15(2) 0.32(4) -0.010(16) 0.12(2) 0.000(15)
C9 0.16(2) 0.14(2) 0.33(4) -0.016(13) 0.12(2) 0.006(12)
C10 0.16(2) 0.14(2) 0.32(4) -0.010(12) 0.13(2) 0.007(11)
C11 0.17(2) 0.14(2) 0.32(4) -0.011(14) 0.12(2) 0.003(13)
C12 0.16(2) 0.14(2) 0.32(4) -0.007(15) 0.13(2) 0.003(14)
O2 0.14(2) 0.073(15) 0.069(14) -0.012(11) 0.075(15) -0.024(14)

loop_
_atom_type_symbol
_atom_type_description
_atom_type_scat_dispersion_real
_atom_type_scat_dispersion_imag
_atom_type_scat_source
C C 0.0033 0.0016 'International Tables Vol C Tables 4.2.6.8 and 6.1.1.4'
H H 0.0000 0.0000 'International Tables Vol C Tables 4.2.6.8 and 6.1.1.4'
N N 0.0061 0.0033 'International Tables Vol C Tables 4.2.6.8 and 6.1.1.4'
O O 0.0106 0.0060 'International Tables Vol C Tables 4.2.6.8 and 6.1.1.4'
S S 0.1246 0.1234 'International Tables Vol C Tables 4.2.6.8 and 6.1.1.4'
Sn Sn -0.6537 1.4246 'International Tables Vol C Tables 4.2.6.8 and 6.1.1.4'
Eu Eu -0.1578 3.6682 'International Tables Vol C Tables 4.2.6.8 and 6.1.1.4'

loop_
_geom_angle_atom_site_label_1
_geom_angle_atom_site_label_2
_geom_angle_atom_site_label_3
_geom_angle
_geom_angle_site_symmetry_1
_geom_angle_site_symmetry_3
O1 Eu1 O1 70.8(3) . 5_756
O1 Eu1 N5 76.5(3) . .
O1 Eu1 N5 135.1(3) 5_756 .
O1 Eu1 N1 151.3(3) . .
O1 Eu1 N1 133.9(3) 5_756 .
N5 Eu1 N1 74.9(4) . .
O1 Eu1 N3 86.0(3) . .
O1 Eu1 N3 77.7(3) 5_756 .
N5 Eu1 N3 130.0(4) . .
N1 Eu1 N3 111.1(4) . .
O1 Eu1 N4 89.0(4) . .
O1 Eu1 N4 140.6(3) 5_756 .
N5 Eu1 N4 66.2(4) . .
N1 Eu1 N4 77.6(4) . .
N3 Eu1 N4 67.1(4) . .
O1 Eu1 N2 142.2(3) . .
O1 Eu1 N2 78.7(3) 5_756 .
N5 Eu1 N2 141.0(4) . .
N1 Eu1 N2 66.2(4) . .
N3 Eu1 N2 65.7(4) . .
N4 Eu1 N2 101.4(4) . .
O1 Eu1 S2 100.1(2) . .
O1 Eu1 S2 80.7(2) 5_756 .
N5 Eu1 S2 75.6(3) . .
N1 Eu1 S2 74.8(3) . .
N3 Eu1 S2 154.3(3) . .
N4 Eu1 S2 137.3(3) . .
N2 Eu1 S2 96.4(3) . .
O1 Eu1 Eu1 35.81(19) . 5_756
O1 Eu1 Eu1 34.96(19) 5_756 5_756
N5 Eu1 Eu1 107.3(3) . 5_756
N1 Eu1 Eu1 164.1(3) . 5_756
N3 Eu1 Eu1 79.9(3) . 5_756
N4 Eu1 Eu1 117.9(3) . 5_756
N2 Eu1 Eu1 111.0(3) . 5_756
S2 Eu1 Eu1 90.38(8) . 5_756
S2 Sn1 S1 117.57(13) . .
S2 Sn1 S3 109.56(13) . .
S1 Sn1 S3 111.35(14) . .
S2 Sn1 S3 108.29(14) . 7_756
S1 Sn1 S3 114.05(14) . 7_756
S3 Sn1 S3 93.34(11) . 7_756
Sn1 S2 Eu1 113.85(14) . .
Sn1 S3 Sn1 86.66(11) . 7_756
Eu1 O1 Eu1 109.2(3) . 5_756
Eu1 O1 H1 138.6 . .
Eu1 O1 H1 105.1 5_756 .
C1 N1 Eu1 111.0(9) . .
C1 N1 H1A 109.4 . .
Eu1 N1 H1A 109.4 . .
C1 N1 H1B 109.4 . .
Eu1 N1 H1B 109.4 . .
H1A N1 H1B 108.0 . .
C3 N2 C2 108.6(14) . .
C3 N2 Eu1 114.9(11) . .
C2 N2 Eu1 114.3(10) . .
C3 N2 H2 106.1 . .
C2 N2 H2 106.1 . .
Eu1 N2 H2 106.1 . .
C4 N3 C5 115.2(13) . .
C4 N3 Eu1 111.5(10) . .
C5 N3 Eu1 115.6(10) . .
C4 N3 H3 104.3 . .
C5 N3 H3 104.3 . .
Eu1 N3 H3 104.3 . .
C7 N4 C6 111.2(13) . .
C7 N4 Eu1 111.1(9) . .
C6 N4 Eu1 112.1(9) . .
C7 N4 H4 107.4 . .
C6 N4 H4 107.4 . .
Eu1 N4 H4 107.4 . .
C8 N5 Eu1 113.5(9) . .
C8 N5 H5A 108.9 . .
Eu1 N5 H5A 108.9 . .
C8 N5 H5B 108.9 . .
Eu1 N5 H5B 108.9 . .
H5A N5 H5B 107.7 . .
C2 C1 N1 116.4(17) . .
C2 C1 H1C 108.2 . .
N1 C1 H1C 108.2 . .
C2 C1 H1D 108.2 . .
N1 C1 H1D 108.2 . .
H1C C1 H1D 107.3 . .
C1 C2 N2 114.0(16) . .
C1 C2 H2A 108.7 . .
N2 C2 H2A 108.7 . .
C1 C2 H2B 108.7 . .
N2 C2 H2B 108.7 . .
H2A C2 H2B 107.6 . .
N2 C3 C4 113.4(15) . .
N2 C3 H3A 108.9 . .
C4 C3 H3A 108.9 . .
N2 C3 H3B 108.9 . .
C4 C3 H3B 108.9 . .
H3A C3 H3B 107.7 . .
N3 C4 C3 110.2(14) . .
N3 C4 H4A 109.6 . .
C3 C4 H4A 109.6 . .
N3 C4 H4B 109.6 . .
C3 C4 H4B 109.6 . .
H4A C4 H4B 108.1 . .
N3 C5 C6 110.9(14) . .
N3 C5 H5C 109.5 . .
C6 C5 H5C 109.5 . .
N3 C5 H5D 109.5 . .
C6 C5 H5D 109.5 . .
H5C C5 H5D 108.1 . .
N4 C6 C5 110.6(13) . .
N4 C6 H6A 109.5 . .
C5 C6 H6A 109.5 . .
N4 C6 H6B 109.5 . .
C5 C6 H6B 109.5 . .
H6A C6 H6B 108.1 . .
C8 C7 N4 117.2(14) . .
C8 C7 H7A 108.0 . .
N4 C7 H7A 108.0 . .
C8 C7 H7B 108.0 . .
N4 C7 H7B 108.0 . .
H7A C7 H7B 107.2 . .
C7 C8 N5 110.9(13) . .
C7 C8 H8A 109.5 . .
N5 C8 H8A 109.5 . .
C7 C8 H8B 109.5 . .
N5 C8 H8B 109.5 . .
H8A C8 H8B 108.1 . .
C9 N6 C9 123(2) 2_655 .
C9 N6 H6C 118.4 2_655 .
C9 N6 H6C 118.2 . .
C10 N7 C11 123.0(13) . .
C10 N7 H7C 92.5 . .
C11 N7 H7C 140.7 . .
C10 N7 H10A 35.4 . .
C11 N7 H10A 90.0 . .
H7C N7 H10A 127.6 . .
C12 N8 C9 141(3) . 5_656
C12 N8 H8C 91.4 . .
C9 N8 H8C 90.0 5_656 .
C12 N8 H8D 136.3 . .
C9 N8 H8D 30.7 5_656 .
H8C N8 H8D 120.0 . .
C12 N8 H12B 39.9 . .
C9 N8 H12B 153.0 5_656 .
H8C N8 H12B 116.3 . .
H8D N8 H12B 123.7 . .
N6 C9 C10 111.9(10) . .
N6 C9 N8 158(3) . 5_656
C10 C9 N8 89(2) . 5_656
N6 C9 H9A 91.8 . .
C10 C9 H9A 115.4 . .
N8 C9 H9A 84.4 5_656 .
N6 C9 H9B 113.3 . .
C10 C9 H9B 114.8 . .
N8 C9 H9B 48.2 5_656 .
H9A C9 H9B 107.5 . .
N7 C10 C9 112.0(10) . .
N7 C10 H10A 83.5 . .
C9 C10 H10A 95.6 . .
N7 C10 H10B 127.1 . .
C9 C10 H10B 117.9 . .
H10A C10 H10B 107.3 . .
N7 C11 C12 113.1(11) . .
N7 C11 H11A 81.6 . .
C12 C11 H11A 63.3 . .
N7 C11 H11B 114.3 . .
C12 C11 H11B 129.2 . .
H11A C11 H11B 107.1 . .
N7 C11 H12B 133.8 . .
C12 C11 H12B 37.8 . .
H11A C11 H12B 99.3 . .
H11B C11 H12B 109.6 . .
N8 C12 C11 113.9(11) . .
N8 C12 H11A 125.6 . .
C11 C12 H11A 37.7 . .
N8 C12 H12A 116.2 . .
C11 C12 H12A 116.0 . .
H11A C12 H12A 118.1 . .
N8 C12 H12B 66.0 . .
C11 C12 H12B 62.2 . .
H11A C12 H12B 98.1 . .
H12A C12 H12B 107.0 . .
H2C O2 H2D 109.5 . .

loop_
_geom_bond_atom_site_label_1
_geom_bond_atom_site_label_2
_geom_bond_distance
_geom_bond_site_symmetry_2
Eu1 O1 2.292(8) .
Eu1 O1 2.340(8) 5_756
Eu1 N5 2.585(11) .
Eu1 N1 2.594(11) .
Eu1 N3 2.607(12) .
Eu1 N4 2.612(11) .
Eu1 N2 2.617(13) .
Eu1 S2 2.878(3) .
Eu1 Eu1 3.7761(17) 5_756
Sn1 S2 2.343(3) .
Sn1 S1 2.347(4) .
Sn1 S3 2.442(4) .
Sn1 S3 2.449(4) 7_756
S3 Sn1 2.449(4) 7_756
O1 Eu1 2.340(8) 5_756
O1 H1 0.8549 .
N1 C1 1.44(2) .
N1 H1A 0.9000 .
N1 H1B 0.9000 .
N2 C3 1.44(2) .
N2 C2 1.47(2) .
N2 H2 0.9100 .
N3 C4 1.426(19) .
N3 C5 1.465(19) .
N3 H3 0.9100 .
N4 C7 1.408(19) .
N4 C6 1.482(19) .
N4 H4 0.9100 .
N5 C8 1.506(18) .
N5 H5A 0.9000 .
N5 H5B 0.9000 .
C1 C2 1.39(2) .
C1 H1C 0.9700 .
C1 H1D 0.9700 .
C2 H2A 0.9700 .
C2 H2B 0.9700 .
C3 C4 1.50(2) .
C3 H3A 0.9700 .
C3 H3B 0.9700 .
C4 H4A 0.9700 .
C4 H4B 0.9700 .
C5 C6 1.54(2) .
C5 H5C 0.9700 .
C5 H5D 0.9700 .
C6 H6A 0.9700 .
C6 H6B 0.9700 .
C7 C8 1.38(2) .
C7 H7A 0.9700 .
C7 H7B 0.9700 .
C8 H8A 0.9700 .
C8 H8B 0.9700 .
N6 C9 1.44(3) 2_655
N6 C9 1.447(9) .
N6 H6C 0.9001 .
N7 C10 1.449(10) .
N7 C11 1.450(10) .
N7 H7C 0.9000 .
N8 C12 1.437(10) .
N8 C9 1.81(3) 5_656
N8 H8C 0.9000 .
N8 H8D 0.9000 .
C9 C10 1.557(10) .
C9 N8 1.81(3) 5_656
C9 H9A 0.9600 .
C9 H9B 0.9600 .
C10 H10A 0.9600 .
C10 H10B 0.9600 .
C11 C12 1.543(10) .
C11 H11A 0.9600 .
C11 H11B 0.9600 .
C12 H12A 0.9600 .
C12 H12B 0.9600 .
O2 H2C 0.8505 .
O2 H2D 0.8512 .
